data_7152745
loop_
_publ_author_name
'Erdbrink, Holger'
'Peuser, Ilona'
'Gerling, Ulla I. M.'
'Lentz, Dieter'
'Koksch, Beate'
'Czekelius, Constantin'

_publ_section_title
;
 Conjugate hydrotrifluoromethylation of \a,\b-unsaturated
 acyl-oxazolidinones: synthesis of chiral fluorinated amino acids.
;
_journal_issue 43
_journal_name_full 'Organic &amp; biomolecular chemistry'
_journal_page_first 8583
_journal_page_last 8586
_journal_paper_doi 10.1039/c2ob26810h
_journal_volume 10
_journal_year 2012
_chemical_absolute_configuration ad
_chemical_formula_sum 'C20 H25 F3 N2 O5'
_chemical_formula_weight 430.42
_chemical_name_systematic
;
?
;
_space_group_IT_number 19
_symmetry_cell_setting orthorhombic
_symmetry_space_group_name_Hall 'P 2ac 2ab'
_symmetry_space_group_name_H-M 'P 21 21 21'
_atom_sites_solution_hydrogens geom
_atom_sites_solution_primary direct
_atom_sites_solution_secondary difmap
_audit_creation_method SHELXL-97
_cell_angle_alpha 90.00
_cell_angle_beta 90.00
_cell_angle_gamma 90.00
_cell_formula_units_Z 4
_cell_length_a 6.34460(10)
_cell_length_b 16.7461(2)
_cell_length_c 19.6159(2)
_cell_measurement_reflns_used 7557
_cell_measurement_temperature 100(2)
_cell_measurement_theta_max 74.7116
_cell_measurement_theta_min 3.4673
_cell_volume 2084.14(5)
_computing_cell_refinement
;
CrysAlisPro, Agilent Technologies,
Version 1.171.35.19 (release 27-10-2011 CrysAlis171 .NET)
(compiled Oct 27 2011,15:02:11)
;
_computing_data_collection
;
CrysAlisPro, Agilent Technologies,
Version 1.171.35.19 (release 27-10-2011 CrysAlis171 .NET)
(compiled Oct 27 2011,15:02:11)
;
_computing_data_reduction
;
CrysAlisPro, Agilent Technologies,
Version 1.171.35.19 (release 27-10-2011 CrysAlis171 .NET)
(compiled Oct 27 2011,15:02:11)
;
_computing_structure_refinement 'SHELXL-97 (Sheldrick, 2008)'
_computing_structure_solution 'SHELXS-97 (SHELDRICK, 2008)'
_diffrn_ambient_temperature 100(2)
_diffrn_detector_area_resol_mean 10.3468
_diffrn_measured_fraction_theta_full 0.989
_diffrn_measured_fraction_theta_max 0.990
_diffrn_measurement_device_type 'SuperNova, Dual, Cu at zero, Atlas'
_diffrn_measurement_method '\w scans'
_diffrn_radiation_monochromator mirror
_diffrn_radiation_source 'SuperNova (Cu) X-ray Source'
_diffrn_radiation_type CuK\a
_diffrn_radiation_wavelength 1.54184
_diffrn_reflns_av_R_equivalents 0.0250
_diffrn_reflns_av_sigmaI/netI 0.0242
_diffrn_reflns_limit_h_max 7
_diffrn_reflns_limit_h_min -7
_diffrn_reflns_limit_k_max 20
_diffrn_reflns_limit_k_min -20
_diffrn_reflns_limit_l_max 24
_diffrn_reflns_limit_l_min -23
_diffrn_reflns_number 11926
_diffrn_reflns_theta_full 74.89
_diffrn_reflns_theta_max 74.89
_diffrn_reflns_theta_min 3.47
_exptl_absorpt_coefficient_mu 0.993
_exptl_absorpt_correction_T_max 1.00000
_exptl_absorpt_correction_T_min 0.37445
_exptl_absorpt_correction_type multi-scan
_exptl_absorpt_process_details 'CrysAlisPro, Agilent Technologies'
_exptl_crystal_colour colourless
_exptl_crystal_density_diffrn 1.372
_exptl_crystal_density_method 'not measured'
_exptl_crystal_description needle
_exptl_crystal_F_000 904
_exptl_crystal_size_max 0.298
_exptl_crystal_size_mid 0.106
_exptl_crystal_size_min 0.091
_refine_diff_density_max 0.272
_refine_diff_density_min -0.279
_refine_diff_density_rms 0.047
_refine_ls_abs_structure_details 'Flack H D (1983), Acta Cryst. A39, 876-881'
_refine_ls_abs_structure_Flack -0.02(9)
_refine_ls_extinction_method none
_refine_ls_goodness_of_fit_ref 1.059
_refine_ls_hydrogen_treatment constr
_refine_ls_matrix_type full
_refine_ls_number_parameters 275
_refine_ls_number_reflns 4175
_refine_ls_number_restraints 0
_refine_ls_restrained_S_all 1.059
_refine_ls_R_factor_all 0.0303
_refine_ls_R_factor_gt 0.0295
_refine_ls_shift/su_max 0.001
_refine_ls_shift/su_mean 0.000
_refine_ls_structure_factor_coef Fsqd
_refine_ls_weighting_details 'calc w=1/[\s^2^(Fo^2^)+(0.0462P)^2^+0.1985P] where P=(Fo^2^+2Fc^2^)/3'
_refine_ls_weighting_scheme calc
_refine_ls_wR_factor_gt 0.0751
_refine_ls_wR_factor_ref 0.0758
_reflns_number_gt 4068
_reflns_number_total 4175
_reflns_threshold_expression >2\s(I)
_cod_data_source_file c2ob26810h.txt
_cod_data_source_block her
_cod_original_sg_symbol_H-M P2(1)2(1)2(1)
_cod_database_code 7152745

loop_
_symmetry_equiv_pos_as_xyz
'x, y, z'
'-x+1/2, -y, z+1/2'
'-x, y+1/2, -z+1/2'
'x+1/2, -y+1/2, -z'

loop_
_atom_site_label
_atom_site_type_symbol
_atom_site_fract_x
_atom_site_fract_y
_atom_site_fract_z
_atom_site_U_iso_or_equiv
_atom_site_adp_type
_atom_site_occupancy
_atom_site_symmetry_multiplicity
_atom_site_calc_flag
_atom_site_refinement_flags
C1 C 0.1021(2) 0.87613(7) 0.93825(6) 0.0181(2) Uani 1 1 d .
C2 C -0.2322(2) 0.83376(8) 0.96535(7) 0.0226(3) Uani 1 1 d .
H2A H -0.3153 0.8720 0.9929 0.027 Uiso 1 1 calc R
H2B H -0.2909 0.7795 0.9719 0.027 Uiso 1 1 calc R
C3 C -0.23613(19) 0.85717(7) 0.88990(7) 0.0202(2) Uani 1 1 d .
H3 H -0.3487 0.8980 0.8823 0.024 Uiso 1 1 calc R
C4 C 0.0238(2) 0.93951(7) 0.82510(6) 0.0185(2) Uani 1 1 d .
C5 C -0.2712(2) 0.78672(8) 0.84131(7) 0.0233(3) Uani 1 1 d .
H5A H -0.4119 0.7637 0.8508 0.028 Uiso 1 1 calc R
H5B H -0.2738 0.8075 0.7941 0.028 Uiso 1 1 calc R
C6 C -0.1104(2) 0.72055(7) 0.84499(6) 0.0198(2) Uani 1 1 d .
C7 C -0.1560(2) 0.64813(8) 0.87708(7) 0.0220(3) Uani 1 1 d .
H7 H -0.2884 0.6410 0.8989 0.026 Uiso 1 1 calc R
C8 C -0.0100(3) 0.58636(8) 0.87755(7) 0.0270(3) Uani 1 1 d .
H8 H -0.0436 0.5374 0.8995 0.032 Uiso 1 1 calc R
C9 C 0.1844(2) 0.59561(9) 0.84626(7) 0.0281(3) Uani 1 1 d .
H9 H 0.2837 0.5532 0.8464 0.034 Uiso 1 1 calc R
C10 C 0.2324(2) 0.66773(9) 0.81474(7) 0.0287(3) Uani 1 1 d .
H10 H 0.3658 0.6748 0.7936 0.034 Uiso 1 1 calc R
C11 C 0.0870(2) 0.72926(8) 0.81403(7) 0.0245(3) Uani 1 1 d .
H11 H 0.1217 0.7782 0.7922 0.029 Uiso 1 1 calc R
C13 C 0.2235(2) 1.05919(7) 0.86544(6) 0.0202(3) Uani 1 1 d .
H13 H 0.1586 1.0441 0.9101 0.024 Uiso 1 1 calc R
C14 C 0.4374(2) 1.09391(8) 0.88152(7) 0.0248(3) Uani 1 1 d .
C15 C 0.0804(2) 1.12268(8) 0.83402(8) 0.0286(3) Uani 1 1 d .
H15A H 0.0615 1.1666 0.8664 0.043 Uiso 1 1 calc R
H15B H -0.0569 1.0990 0.8233 0.043 Uiso 1 1 calc R
H15C H 0.1450 1.1431 0.7921 0.043 Uiso 1 1 calc R
C12 C 0.2388(2) 0.98154(7) 0.82313(6) 0.0179(2) Uani 1 1 d .
H12 H 0.3452 0.9458 0.8451 0.021 Uiso 1 1 calc R
C16 C 0.3697(2) 0.93069(8) 0.71725(6) 0.0189(2) Uani 1 1 d .
C17 C 0.4827(2) 0.89049(8) 0.60346(6) 0.0237(3) Uani 1 1 d .
C18 C 0.6879(2) 0.85240(9) 0.62702(7) 0.0298(3) Uani 1 1 d .
H18A H 0.7855 0.8942 0.6421 0.045 Uiso 1 1 calc R
H18B H 0.7512 0.8227 0.5892 0.045 Uiso 1 1 calc R
H18C H 0.6593 0.8159 0.6649 0.045 Uiso 1 1 calc R
C19 C 0.3083(3) 0.83003(10) 0.59185(8) 0.0327(3) Uani 1 1 d .
H19A H 0.2847 0.7995 0.6338 0.049 Uiso 1 1 calc R
H19B H 0.3491 0.7936 0.5551 0.049 Uiso 1 1 calc R
H19C H 0.1783 0.8580 0.5792 0.049 Uiso 1 1 calc R
C20 C 0.5210(3) 0.94076(10) 0.53976(7) 0.0343(3) Uani 1 1 d .
H20A H 0.3912 0.9691 0.5276 0.051 Uiso 1 1 calc R
H20B H 0.5631 0.9059 0.5020 0.051 Uiso 1 1 calc R
H20C H 0.6332 0.9796 0.5488 0.051 Uiso 1 1 calc R
F1 F 0.52988(15) 1.12906(6) 0.82823(5) 0.0366(2) Uani 1 1 d .
F2 F 0.42160(16) 1.15051(5) 0.93000(5) 0.0355(2) Uani 1 1 d .
F3 F 0.57467(16) 1.03998(5) 0.90553(6) 0.0421(2) Uani 1 1 d .
N1 N -0.02804(16) 0.89542(6) 0.88339(5) 0.0173(2) Uani 1 1 d .
N2 N 0.30402(19) 0.99594(6) 0.75347(5) 0.0208(2) Uani 1 1 d .
H2 H 0.3015 1.0440 0.7354 0.025 Uiso 1 1 calc R
O1 O -0.10274(16) 0.94516(6) 0.77929(5) 0.0268(2) Uani 1 1 d .
O2 O 0.41111(16) 0.95183(5) 0.65246(5) 0.02189(19) Uani 1 1 d .
O3 O 0.28595(15) 0.89163(6) 0.94609(5) 0.0254(2) Uani 1 1 d .
O4 O 0.38897(16) 0.86457(5) 0.74160(5) 0.02276(19) Uani 1 1 d .
O5 O -0.01135(15) 0.83607(5) 0.98471(4) 0.02207(19) Uani 1 1 d .

loop_
_atom_site_aniso_label
_atom_site_aniso_U_11
_atom_site_aniso_U_22
_atom_site_aniso_U_33
_atom_site_aniso_U_23
_atom_site_aniso_U_13
_atom_site_aniso_U_12
C1 0.0185(6) 0.0170(5) 0.0189(5) 0.0025(4) 0.0004(5) 0.0006(5)
C2 0.0166(6) 0.0244(6) 0.0269(6) 0.0006(5) 0.0030(5) -0.0036(5)
C3 0.0135(6) 0.0187(5) 0.0284(6) 0.0015(5) -0.0005(5) -0.0011(4)
C4 0.0190(6) 0.0162(5) 0.0203(5) 0.0023(4) -0.0012(5) 0.0019(5)
C5 0.0207(6) 0.0204(6) 0.0287(6) 0.0007(5) -0.0062(5) -0.0039(5)
C6 0.0202(6) 0.0200(5) 0.0193(5) -0.0029(4) -0.0029(5) -0.0032(5)
C7 0.0219(6) 0.0220(6) 0.0222(6) -0.0022(5) 0.0009(5) -0.0048(5)
C8 0.0327(7) 0.0207(6) 0.0276(6) -0.0017(5) -0.0033(6) -0.0001(6)
C9 0.0247(7) 0.0262(6) 0.0335(7) -0.0111(5) -0.0043(6) 0.0041(6)
C10 0.0214(7) 0.0320(7) 0.0326(7) -0.0142(6) 0.0030(5) -0.0048(6)
C11 0.0255(7) 0.0231(6) 0.0250(6) -0.0056(5) 0.0049(5) -0.0078(5)
C13 0.0213(6) 0.0189(6) 0.0205(6) 0.0011(4) 0.0022(5) -0.0013(5)
C14 0.0264(7) 0.0205(6) 0.0276(6) 0.0002(5) -0.0017(5) -0.0022(5)
C15 0.0262(7) 0.0219(6) 0.0379(7) 0.0000(5) -0.0007(6) 0.0039(6)
C12 0.0183(6) 0.0184(5) 0.0170(5) 0.0027(4) 0.0011(4) 0.0003(5)
C16 0.0168(6) 0.0205(5) 0.0195(5) 0.0014(4) 0.0003(5) -0.0015(5)
C17 0.0249(6) 0.0262(6) 0.0199(5) -0.0034(5) 0.0002(5) 0.0043(5)
C18 0.0250(7) 0.0368(7) 0.0275(6) -0.0035(6) 0.0001(5) 0.0069(6)
C19 0.0302(7) 0.0338(7) 0.0343(7) -0.0084(6) -0.0046(6) -0.0007(7)
C20 0.0438(9) 0.0397(8) 0.0193(6) 0.0015(5) 0.0048(6) 0.0063(7)
F1 0.0295(5) 0.0436(5) 0.0367(4) 0.0014(4) 0.0070(4) -0.0143(4)
F2 0.0443(5) 0.0275(4) 0.0346(4) -0.0091(3) -0.0004(4) -0.0090(4)
F3 0.0359(5) 0.0280(4) 0.0625(6) -0.0020(4) -0.0249(5) 0.0002(4)
N1 0.0139(5) 0.0173(4) 0.0207(5) 0.0020(4) -0.0008(4) -0.0003(4)
N2 0.0257(6) 0.0186(5) 0.0181(5) 0.0032(4) 0.0023(4) 0.0012(4)
O1 0.0247(5) 0.0292(5) 0.0265(5) 0.0067(4) -0.0082(4) -0.0031(4)
O2 0.0269(5) 0.0206(4) 0.0182(4) 0.0019(3) 0.0022(4) 0.0018(4)
O3 0.0167(5) 0.0352(5) 0.0242(4) 0.0081(4) -0.0030(3) -0.0027(4)
O4 0.0251(5) 0.0198(4) 0.0234(4) 0.0038(3) 0.0022(4) 0.0017(4)
O5 0.0189(4) 0.0250(4) 0.0223(4) 0.0065(3) 0.0013(3) -0.0014(4)

loop_
_atom_type_symbol
_atom_type_description
_atom_type_scat_dispersion_real
_atom_type_scat_dispersion_imag
_atom_type_scat_source
C C 0.0181 0.0091 'International Tables Vol C Tables 4.2.6.8 and 6.1.1.4'
H H 0.0000 0.0000 'International Tables Vol C Tables 4.2.6.8 and 6.1.1.4'
N N 0.0311 0.0180 'International Tables Vol C Tables 4.2.6.8 and 6.1.1.4'
O O 0.0492 0.0322 'International Tables Vol C Tables 4.2.6.8 and 6.1.1.4'
F F 0.0727 0.0534 'International Tables Vol C Tables 4.2.6.8 and 6.1.1.4'

loop_
_geom_angle_atom_site_label_1
_geom_angle_atom_site_label_2
_geom_angle_atom_site_label_3
_geom_angle
O3 C1 O5 122.73(12)
O3 C1 N1 128.46(12)
O5 C1 N1 108.80(11)
O5 C2 C3 105.17(10)
N1 C3 C2 100.40(10)
N1 C3 C5 114.27(11)
C2 C3 C5 113.97(10)
O1 C4 N1 119.50(12)
O1 C4 C12 122.38(11)
N1 C4 C12 118.09(11)
C6 C5 C3 115.94(11)
C7 C6 C11 118.11(12)
C7 C6 C5 121.32(12)
C11 C6 C5 120.54(12)
C8 C7 C6 120.79(13)
C9 C8 C7 120.48(13)
C8 C9 C10 119.27(13)
C11 C10 C9 120.35(13)
C10 C11 C6 120.99(13)
C14 C13 C15 110.50(11)
C14 C13 C12 112.32(11)
C15 C13 C12 113.96(11)
F1 C14 F3 106.64(12)
F1 C14 F2 105.97(11)
F3 C14 F2 105.94(11)
F1 C14 C13 113.65(11)
F3 C14 C13 113.46(11)
F2 C14 C13 110.61(12)
N2 C12 C4 110.72(10)
N2 C12 C13 112.62(10)
C4 C12 C13 108.43(10)
O4 C16 O2 126.37(12)
O4 C16 N2 123.75(11)
O2 C16 N2 109.87(10)
O2 C17 C19 109.69(12)
O2 C17 C18 110.90(11)
C19 C17 C18 112.96(12)
O2 C17 C20 101.42(10)
C19 C17 C20 111.18(12)
C18 C17 C20 110.10(13)
C1 N1 C4 127.82(11)
C1 N1 C3 111.30(10)
C4 N1 C3 120.70(10)
C16 N2 C12 116.37(10)
C16 O2 C17 119.44(10)
C1 O5 C2 110.70(10)

loop_
_geom_bond_atom_site_label_1
_geom_bond_atom_site_label_2
_geom_bond_distance
C1 O3 1.2046(17)
C1 O5 1.3412(15)
C1 N1 1.3944(16)
C2 O5 1.4522(16)
C2 C3 1.5312(18)
C3 N1 1.4730(16)
C3 C5 1.5331(17)
C4 O1 1.2087(17)
C4 N1 1.4002(15)
C4 C12 1.5356(18)
C5 C6 1.5080(18)
C6 C7 1.3966(17)
C6 C11 1.4000(19)
C7 C8 1.388(2)
C8 C9 1.386(2)
C9 C10 1.391(2)
C10 C11 1.383(2)
C13 C14 1.5096(19)
C13 C15 1.5279(19)
C13 C12 1.5456(16)
C14 F1 1.3355(17)
C14 F3 1.3403(17)
C14 F2 1.3463(16)
C12 N2 1.4479(15)
C16 O4 1.2120(16)
C16 O2 1.3451(15)
C16 N2 1.3684(17)
C17 O2 1.4784(15)
C17 C19 1.517(2)
C17 C18 1.522(2)
C17 C20 1.5260(19)
